data_7114942
loop_
_publ_author_name
'Ungureanu, Ioana'
'Klotz, Philippe'
'Schoenfelder, Ang\`ele'
'Mann, Andr\'e'

_publ_section_title
;
 2-Phenyl-N-tosylazetidine as a formal 1,4 dipole precursor
;
_journal_issue 11
_journal_name_full 'Chemical Communications'
_journal_page_first 958
_journal_paper_doi 10.1039/b101168p
_journal_year 2001
_chemical_formula_moiety 'C21 H25 N O3 S'
_chemical_formula_sum 'C21 H25 N O3 S'
_chemical_formula_weight 371.50
_chemical_name_systematic ' ?'
_space_group_IT_number 2
_symmetry_cell_setting triclinic
_symmetry_space_group_name_Hall '-P 1'
_symmetry_space_group_name_H-M 'P -1'
_cell_angle_alpha 86.392(4)
_cell_angle_beta 73.692(4)
_cell_angle_gamma 78.942(4)
_cell_formula_units_Z 2
_cell_length_a 7.6170(4)
_cell_length_b 11.0840(6)
_cell_length_c 12.3600(6)
_cell_measurement_temperature 294
_cell_volume 982.89(9)
_computing_publication_material CIFGEN_IN_OpenMoleN_(_1997)
_computing_structure_refinement LSFM_OpenMoleN_(_1997)
_computing_structure_solution Direct_methods_(SIR,_Burla_et_al.,_1989)
_diffrn_ambient_temperature 294
_diffrn_measurement_details
;
10796 reflections were collected using program Collect
("Collect" Data collection software, Nonius B.V., 1998)
The conditions were as follow : crystal to detector distance =  35. mm.
Scan angle =  2.0 deg 1 scans of  180 sec per frame.
Data collection was divided into  4 sets
with the following starting angles and number of frames :

Set 1 Theta =    8.10 Omega =  180.00 Kappa =    0.00   91 frames
Set 2 Theta =   -7.90 Kappa =  137.00 Phi   =    0.00   29 frames
Set 3 Theta =    6.10 Kappa =  -38.00 Phi   =    0.00   49 frames
Set 4 Theta =   -7.90 Kappa =  105.00 Phi   =    0.00   25 frames
Friedel pairs were averaged. Internal R = 0.03
;
_diffrn_measurement_device_type KappaCCD
_diffrn_measurement_method '\p scans'
_diffrn_radiation_monochromator graphite
_diffrn_radiation_type Mo-K\a
_diffrn_radiation_wavelength 0.71073
_diffrn_reflns_av_R_equivalents 0
_diffrn_reflns_av_sigmaI/netI 0.333
_diffrn_reflns_limit_h_max 9
_diffrn_reflns_limit_h_min 0
_diffrn_reflns_limit_k_max 14
_diffrn_reflns_limit_k_min -13
_diffrn_reflns_limit_l_max 16
_diffrn_reflns_limit_l_min -15
_diffrn_reflns_number 10796
_diffrn_reflns_theta_max 27.58
_diffrn_reflns_theta_min 2.5
_diffrn_source xray_tube
_diffrn_standards_decay_% 0
_exptl_absorpt_coefficient_mu 0.184
_exptl_absorpt_correction_type none
_exptl_crystal_colour colorless
_exptl_crystal_density_diffrn 1.26
_exptl_crystal_density_method none
_exptl_crystal_description plate
_exptl_crystal_F_000 396
_exptl_crystal_size_max 0.20
_exptl_crystal_size_mid 0.16
_exptl_crystal_size_min 0.08
_refine_diff_density_max 0.211
_refine_diff_density_min -0.407
_refine_ls_extinction_method none
_refine_ls_goodness_of_fit_all 1.549
_refine_ls_goodness_of_fit_ref 1.295
_refine_ls_hydrogen_treatment noref
_refine_ls_matrix_type full
_refine_ls_number_constraints 0
_refine_ls_number_parameters 235
_refine_ls_number_reflns 3037
_refine_ls_number_restraints 0
_refine_ls_R_factor_all 0.077
_refine_ls_R_factor_gt 0.044
_refine_ls_shift/esd_mean 0.000
_refine_ls_shift/su_max 0.003
_refine_ls_structure_factor_coef F
_refine_ls_weighting_details 'w = 4Fo^2^/(\s^2^(Fo^2^)+0.0004 Fo^4^)+1.0'
_refine_ls_weighting_scheme calc
_refine_ls_wR_factor_all 0.068
_refine_ls_wR_factor_ref 0.057
_reflns_number_gt 3037
_reflns_number_total 4351
_reflns_threshold_expression >3.0\s(I)
_cod_data_source_file b101168p.txt
_cod_data_source_block st487
_cod_depositor_comments
;
The following automatic conversions were performed:

'_refine_ls_weighting_scheme' value '4Fo^2^/(\s^2^(Fo^2^)+0.0004
Fo^4^)+1.0' was changed to 'calc'. New tag
'_refine_ls_weighting_details' was created. The value of the new tag
was set to 'w = 4Fo^2^/(\s^2^(Fo^2^)+0.0004 Fo^4^)+1.0'.

Automatic conversion script
Id: cif_fix_values 3143 2015-03-26 13:38:13Z robertas 
;
_cod_original_cell_volume 982.9(1)
_cod_original_sg_symbol_H-M P-1
_cod_database_code 7114942

loop_
_symmetry_equiv_pos_as_xyz
x,y,z
-x,-y,-z

loop_
_atom_site_label
_atom_site_fract_x
_atom_site_fract_y
_atom_site_fract_z
_atom_site_U_iso_or_equiv
_atom_site_adp_type
_atom_site_calc_flag
_atom_site_calc_attached_atom
_atom_site_type_symbol
S 0.66195(7) 0.16123(5) 0.02568(4) 0.0454(2) Uani ? ? S
O1 0.5024(2) 0.2208(2) -0.0098(1) 0.0609(8) Uani ? ? O
O2 0.8130(2) 0.0854(2) -0.0521(1) 0.0569(8) Uani ? ? O
N 0.5880(2) 0.0733(1) 0.1339(1) 0.0405(7) Uani ? ? N
C1 0.7276(2) 0.0011(2) 0.1867(2) 0.046(1) Uani ? ? C
C2 0.6567(3) -0.1117(2) 0.2434(2) 0.048(1) Uani ? ? C
C3 0.4665(2) -0.0780(2) 0.3307(1) 0.0413(8) Uani ? ? C
C4 0.3971(2) -0.1905(2) 0.3898(2) 0.0425(9) Uani ? ? C
C5 0.3481(3) -0.2779(2) 0.3329(2) 0.060(1) Uani ? ? C
C6 0.2911(4) -0.3824(2) 0.3874(2) 0.072(1) Uani ? ? C
C7 0.2806(3) -0.4022(2) 0.5002(2) 0.065(1) Uani ? ? C
C8 0.3263(3) -0.3172(2) 0.5582(2) 0.064(1) Uani ? ? C
C9 0.3835(3) -0.2123(2) 0.5036(2) 0.052(1) Uani ? ? C
C10 0.3273(2) 0.0023(2) 0.2738(1) 0.0408(8) Uani ? ? C
C11 0.1388(3) 0.0518(2) 0.3569(2) 0.049(1) Uani ? ? C
C12 0.1533(3) 0.1502(2) 0.4329(2) 0.048(1) Uani ? ? C
C13 0.2430(3) 0.2500(2) 0.3621(2) 0.051(1) Uani ? ? C
O3 0.4200(2) 0.2002(1) 0.2861(1) 0.0445(6) Uani ? ? O
C14 0.4044(2) 0.1120(2) 0.2106(1) 0.0389(8) Uani ? ? C
C15 0.7565(3) 0.2760(2) 0.0714(2) 0.045(1) Uani ? ? C
C16 0.6469(3) 0.3892(2) 0.1059(2) 0.059(1) Uani ? ? C
C17 0.7225(3) 0.4781(2) 0.1413(2) 0.065(1) Uani ? ? C
C18 0.9072(3) 0.4574(2) 0.1435(2) 0.057(1) Uani ? ? C
C19 0.9886(4) 0.5535(3) 0.1841(2) 0.085(2) Uani ? ? C
C20 1.0159(3) 0.3442(2) 0.1067(2) 0.060(1) Uani ? ? C
C21 0.9429(3) 0.2534(2) 0.0715(2) 0.052(1) Uani ? ? C
H1 0.7474 0.0499 0.2411 0.0633 Uiso calc C1 H
H2 0.8414 -0.0232 0.1305 0.0633 Uiso calc C1 H
H3 0.7437 -0.1555 0.2804 0.0649 Uiso calc C2 H
H4 0.6448 -0.1624 0.1876 0.0649 Uiso calc C2 H
H5 0.4796 -0.0308 0.3886 0.0539 Uiso calc C3 H
H6 0.3539 -0.2654 0.2553 0.0802 Uiso calc C5 H
H7 0.2589 -0.4410 0.3468 0.0949 Uiso calc C6 H
H8 0.2421 -0.4742 0.5373 0.0903 Uiso calc C7 H
H9 0.3188 -0.3300 0.6360 0.0848 Uiso calc C8 H
H10 0.4143 -0.1540 0.5451 0.0671 Uiso calc C9 H
H11 0.0950 -0.0143 0.4026 0.0660 Uiso calc C11 H
H12 0.0530 0.0861 0.3155 0.0660 Uiso calc C11 H
H13 0.2267 0.1142 0.4813 0.0680 Uiso calc C12 H
H14 0.0323 0.1851 0.4769 0.0680 Uiso calc C12 H
H15 0.2611 0.3068 0.4107 0.0707 Uiso calc C13 H
H16 0.1629 0.2912 0.3195 0.0707 Uiso calc C13 H
H17 0.3089 -0.0515 0.2227 0.0531 Uiso calc C10 H
H18 0.3187 0.1487 0.1699 0.0527 Uiso calc C14 H
H19 0.5201 0.4057 0.1051 0.0845 Uiso calc C16 H
H20 0.6462 0.5554 0.1649 0.0952 Uiso calc C17 H
H21 1.1158 0.5227 0.1793 0.1129 Uiso calc C19 H
H22 0.9789 0.6254 0.1384 0.1129 Uiso calc C19 H
H23 0.9225 0.5731 0.2602 0.1129 Uiso calc C19 H
H24 1.1434 0.3286 0.1058 0.0775 Uiso calc C20 H
H25 1.0193 0.1763 0.0476 0.0696 Uiso calc C21 H

loop_
_atom_site_aniso_label
_atom_site_aniso_U_11
_atom_site_aniso_U_22
_atom_site_aniso_U_33
_atom_site_aniso_U_12
_atom_site_aniso_U_13
_atom_site_aniso_U_23
_atom_site_aniso_type_symbol
S 0.0427(2) 0.0726(3) 0.0301(2) -0.0076(2) -0.0048(2) 0.0036(2) S
O1 0.0513(7) 0.100(1) 0.0439(7) -0.0109(7) -0.0174(6) 0.0191(8) O
O2 0.0534(7) 0.093(1) 0.0370(7) -0.0104(7) 0.0019(6) -0.0142(7) O
N 0.0342(7) 0.0541(9) 0.0359(7) -0.0033(6) -0.0052(6) 0.0017(7) N
C1 0.0349(8) 0.058(1) 0.048(1) 0.0005(8) -0.0079(8) -0.0003(9) C
C2 0.0452(9) 0.049(1) 0.050(1) 0.0026(8) -0.0114(8) -0.0018(9) C
C3 0.0443(8) 0.0428(9) 0.0372(8) -0.0046(7) -0.0127(7) -0.0033(7) C
C4 0.0450(9) 0.0415(9) 0.0412(8) -0.0026(7) -0.0110(7) -0.0027(8) C
C5 0.085(1) 0.054(1) 0.049(1) -0.018(1) -0.0169(9) -0.0048(9) C
C6 0.095(1) 0.052(1) 0.075(1) -0.024(1) -0.019(1) -0.005(1) C
C7 0.071(1) 0.048(1) 0.082(2) -0.014(1) -0.010(1) 0.014(1) C
C8 0.070(1) 0.067(1) 0.056(1) -0.008(1) -0.018(1) 0.015(1) C
C9 0.057(1) 0.054(1) 0.0454(9) -0.0086(9) -0.0182(8) 0.0035(9) C
C10 0.0390(8) 0.048(1) 0.0362(8) -0.0078(7) -0.0110(6) -0.0027(7) C
C11 0.0382(9) 0.058(1) 0.051(1) -0.0093(8) -0.0068(8) 0.009(1) C
C12 0.045(1) 0.056(1) 0.044(1) 0.0023(9) 0.0009(9) -0.0004(9) C
C13 0.052(1) 0.050(1) 0.049(1) 0.0029(9) -0.0028(9) -0.004(1) C
O3 0.0447(6) 0.0459(7) 0.0428(6) -0.0082(5) -0.0031(5) -0.0040(6) O
C14 0.0340(8) 0.050(1) 0.0344(8) -0.0021(7) -0.0088(7) 0.0011(8) C
C15 0.0437(9) 0.054(1) 0.0376(9) -0.0044(9) -0.0026(8) 0.0097(9) C
C16 0.047(1) 0.059(1) 0.075(1) -0.004(1) -0.001(1) 0.012(1) C
C17 0.070(1) 0.050(1) 0.078(2) -0.000(1) 0.006(1) 0.005(1) C
C18 0.076(1) 0.051(1) 0.048(1) -0.015(1) -0.009(1) 0.012(1) C
C19 0.119(2) 0.069(1) 0.076(2) -0.031(1) -0.024(1) 0.008(1) C
C20 0.059(1) 0.062(1) 0.060(1) -0.010(1) -0.0227(9) 0.014(1) C
C21 0.052(1) 0.054(1) 0.051(1) -0.0008(9) -0.0150(8) 0.0044(9) C

loop_
_atom_type_symbol
_atom_type_scat_dispersion_real
_atom_type_scat_dispersion_imag
_atom_type_scat_source
C 0.002 0.002 International_Tables_Vol_IV_Table_2.3.1
H 0.000 0.000 International_Tables_Vol_IV_Table_2.3.1
N 0.004 0.003 International_Tables_Vol_IV_Table_2.3.1
O 0.008 0.006 International_Tables_Vol_IV_Table_2.3.1
S 0.110 0.124 International_Tables_Vol_IV_Table_2.3.1

loop_
_geom_angle_atom_site_label_1
_geom_angle_atom_site_label_2
_geom_angle_atom_site_label_3
_geom_angle
O1 S O2 119.63(9)
O1 S N 107.16(9)
O1 S C15 107.9(1)
O2 S N 106.47(9)
O2 S C15 106.90(9)
N S C15 108.31(9)
S N C1 117.8(1)
S N C14 119.0(1)
C1 N C14 115.1(1)
N C1 C2 109.2(2)
C1 C2 C3 111.8(2)
C2 C3 C4 112.0(2)
C2 C3 C10 109.6(2)
C4 C3 C10 113.0(2)
C3 C4 C5 122.0(2)
C3 C4 C9 120.9(2)
C5 C4 C9 117.1(2)
C4 C5 C6 121.2(2)
C5 C6 C7 120.4(2)
C6 C7 C8 119.5(2)
C7 C8 C9 120.1(2)
C4 C9 C8 121.7(2)
C3 C10 C11 113.4(2)
C3 C10 C14 111.9(1)
C11 C10 C14 107.8(2)
C10 C11 C12 111.9(2)
C11 C12 C13 110.0(2)
C12 C13 O3 111.6(2)
C13 O3 C14 112.3(1)
N C14 C10 111.2(2)
N C14 O3 107.7(1)
C10 C14 O3 112.0(1)
S C15 C16 120.4(2)
S C15 C21 120.0(2)
C16 C15 C21 119.6(2)
C15 C16 C17 119.7(2)
C16 C17 C18 121.8(2)
C17 C18 C19 121.7(2)
C17 C18 C20 117.7(2)
C19 C18 C20 120.6(2)
C18 C20 C21 121.6(2)
C15 C21 C20 119.6(2)

loop_
_geom_bond_atom_site_label_1
_geom_bond_atom_site_label_2
_geom_bond_distance
S O1 1.435(2)
S O2 1.436(1)
S N 1.637(2)
S C15 1.768(2)
N C1 1.482(3)
N C14 1.454(2)
C1 C2 1.511(3)
C2 C3 1.539(3)
C3 C4 1.514(3)
C3 C10 1.545(3)
C4 C5 1.394(3)
C4 C9 1.391(3)
C5 C6 1.384(3)
C6 C7 1.380(4)
C7 C8 1.369(4)
C8 C9 1.388(3)
C10 C11 1.536(3)
C10 C14 1.527(3)
C11 C12 1.522(3)
C12 C13 1.512(3)
C13 O3 1.440(2)
O3 C14 1.436(2)
C15 C16 1.385(3)
C15 C21 1.394(3)
C16 C17 1.382(4)
C17 C18 1.389(4)
C18 C19 1.506(4)
C18 C20 1.389(3)
C20 C21 1.384(3)
